data_4089071
loop_
_publ_author_name
'Adler, Christian'
'Frerichs, Nils'
'Schmidtmann, Marc'
'Beckhaus, R\"udiger'

_publ_section_title
;
 Zwitterionic d0Metal Complexes [(Cy2N)3M]+[(\m-Me)B(C6F5)3]&#x2212;(M =
 Ti, Zr, Hf) Derived from Tris(dicyclohexylamido)methyl Metal Precursors
;
_journal_issue 21
_journal_name_full Organometallics
_journal_page_first 3728
_journal_paper_doi 10.1021/acs.organomet.6b00688
_journal_volume 35
_journal_year 2016
_chemical_formula_structural '[Hf(N(C6H11)2)3] [B(CH3)(C6F5)3] *1.5C6H14'
_chemical_formula_sum 'C64 H90 B F15 Hf N3'
_chemical_formula_weight 1375.68
_space_group_crystal_system trigonal
_space_group_IT_number 148
_space_group_name_Hall '-R 3'
_space_group_name_H-M_alt 'R -3 :H'
_atom_sites_solution_hydrogens difmap
_atom_sites_solution_primary direct
_atom_sites_solution_secondary difmap
_audit_creation_method SHELXL-2014/7
_cell_angle_alpha 90
_cell_angle_beta 90
_cell_angle_gamma 120
_cell_formula_units_Z 6
_cell_length_a 19.1878(6)
_cell_length_b 19.1878(6)
_cell_length_c 29.1550(12)
_cell_measurement_reflns_used 9761
_cell_measurement_temperature 100(2)
_cell_measurement_theta_max 27.21
_cell_measurement_theta_min 2.55
_cell_volume 9296.0(6)
_computing_cell_refinement 'Bruker SAINT V8.34A'
_computing_data_collection 'Bruker APEX2'
_computing_data_reduction 'Bruker SAINT V8.34A'
_computing_structure_refinement 'SHELXL-2014/7 (Sheldrick, 2014)'
_computing_structure_solution 'SHELXS-2013/1 (Sheldrick, 2013)'
_diffrn_ambient_temperature 100(2)
_diffrn_measured_fraction_theta_full 1.000
_diffrn_measured_fraction_theta_max 1.000
_diffrn_measurement_device_type 'Bruker APEX-II CCD'
_diffrn_measurement_method '\f and \w scans'
_diffrn_radiation_type MoK\a
_diffrn_radiation_wavelength 0.71073
_diffrn_reflns_av_R_equivalents 0.0755
_diffrn_reflns_av_unetI/netI 0.0284
_diffrn_reflns_Laue_measured_fraction_full 1.000
_diffrn_reflns_Laue_measured_fraction_max 1.000
_diffrn_reflns_limit_h_max 29
_diffrn_reflns_limit_h_min -29
_diffrn_reflns_limit_k_max 29
_diffrn_reflns_limit_k_min -29
_diffrn_reflns_limit_l_max 45
_diffrn_reflns_limit_l_min -45
_diffrn_reflns_number 140003
_diffrn_reflns_point_group_measured_fraction_full 1.000
_diffrn_reflns_point_group_measured_fraction_max 1.000
_diffrn_reflns_theta_full 25.242
_diffrn_reflns_theta_max 33.722
_diffrn_reflns_theta_min 1.410
_diffrn_source 'sealed tube'
_exptl_absorpt_coefficient_mu 1.770
_exptl_absorpt_correction_T_max 1.0000
_exptl_absorpt_correction_T_min 0.8835
_exptl_absorpt_correction_type multi-scan
_exptl_absorpt_process_details 'SADABS-2014/5 (Sheldrick)'
_exptl_crystal_colour colourless
_exptl_crystal_density_diffrn 1.474
_exptl_crystal_description block
_exptl_crystal_F_000 4242
_exptl_crystal_size_max 0.160
_exptl_crystal_size_mid 0.160
_exptl_crystal_size_min 0.140
_refine_diff_density_max 1.834
_refine_diff_density_min -1.239
_refine_diff_density_rms 0.099
_refine_ls_extinction_method none
_refine_ls_goodness_of_fit_ref 1.151
_refine_ls_hydrogen_treatment mixed
_refine_ls_matrix_type full
_refine_ls_number_parameters 286
_refine_ls_number_reflns 8241
_refine_ls_number_restraints 27
_refine_ls_restrained_S_all 1.152
_refine_ls_R_factor_all 0.0514
_refine_ls_R_factor_gt 0.0356
_refine_ls_shift/su_max 0.001
_refine_ls_shift/su_mean 0.000
_refine_ls_structure_factor_coef Fsqd
_refine_ls_weighting_details 'w=1/[\s^2^(Fo^2^)+(0.0300P)^2^+30.0000P] where P=(Fo^2^+2Fc^2^)/3'
_refine_ls_weighting_scheme calc
_refine_ls_wR_factor_gt 0.0768
_refine_ls_wR_factor_ref 0.0825
_reflns_Friedel_coverage 0.000
_reflns_number_gt 6567
_reflns_number_total 8241
_reflns_threshold_expression 'I > 2\s(I)'
_cod_data_source_file om6b00688_si_002.cif
_cod_data_source_block '[(Cy2N)3Hf][MeB(C6F5)3_(3-Hf)'
_cod_original_cell_volume 9296.0(7)
_cod_database_code 4089071
_shelx_shelxl_version_number 2014/7
_shelx_space_group_comment
;
The symmetry employed for this shelxl refinement is uniquely defined
by the following loop, which should always be used as a source of
symmetry information in preference to the above space-group names.
They are only intended as comments.
;
_shelx_estimated_absorpt_t_min 0.765
_shelx_estimated_absorpt_t_max 0.790

loop_
_space_group_symop_operation_xyz
'x, y, z'
'-y, x-y, z'
'-x+y, -x, z'
'x+2/3, y+1/3, z+1/3'
'-y+2/3, x-y+1/3, z+1/3'
'-x+y+2/3, -x+1/3, z+1/3'
'x+1/3, y+2/3, z+2/3'
'-y+1/3, x-y+2/3, z+2/3'
'-x+y+1/3, -x+2/3, z+2/3'
'-x, -y, -z'
'y, -x+y, -z'
'x-y, x, -z'
'-x+2/3, -y+1/3, -z+1/3'
'y+2/3, -x+y+1/3, -z+1/3'
'x-y+2/3, x+1/3, -z+1/3'
'-x+1/3, -y+2/3, -z+2/3'
'y+1/3, -x+y+2/3, -z+2/3'
'x-y+1/3, x+2/3, -z+2/3'

loop_
_atom_site_label
_atom_site_type_symbol
_atom_site_fract_x
_atom_site_fract_y
_atom_site_fract_z
_atom_site_U_iso_or_equiv
_atom_site_adp_type
_atom_site_occupancy
_atom_site_site_symmetry_order
_atom_site_calc_flag
_atom_site_refinement_flags_posn
_atom_site_refinement_flags_adp
_atom_site_refinement_flags_occupancy
_atom_site_disorder_assembly
_atom_site_disorder_group
Hf1 Hf 0.3333 0.6667 0.41522(2) 0.01583(4) Uani 1 3 d S T P . .
F1 F 0.39109(9) 0.58338(9) 0.62722(5) 0.0277(3) Uani 1 1 d . . . . .
F2 F 0.53946(9) 0.63711(10) 0.65392(5) 0.0299(3) Uani 1 1 d . . . . .
F3 F 0.66203(9) 0.77899(10) 0.62182(6) 0.0337(3) Uani 1 1 d . . . . .
F4 F 0.62923(9) 0.86428(9) 0.55908(6) 0.0360(4) Uani 1 1 d . . . . .
F5 F 0.47913(8) 0.81287(8) 0.53178(5) 0.0258(3) Uani 1 1 d . . . . .
N1 N 0.44583(11) 0.70141(11) 0.39406(6) 0.0211(3) Uani 1 1 d . . . . .
C1 C 0.47280(12) 0.65190(13) 0.41933(7) 0.0201(4) Uani 1 1 d . . . . .
H1 H 0.4235 0.6082 0.4344 0.024 Uiso 1 1 calc R U . . .
C2 C 0.50587(15) 0.60878(15) 0.38955(8) 0.0271(5) Uani 1 1 d . . . . .
H2A H 0.4672 0.5788 0.3647 0.033 Uiso 1 1 calc R U . . .
H2B H 0.5572 0.6491 0.3753 0.033 Uiso 1 1 calc R U . . .
C3 C 0.51987(18) 0.55010(17) 0.41870(10) 0.0352(6) Uani 1 1 d . . . . .
H3A H 0.4675 0.5065 0.4301 0.042 Uiso 1 1 calc R U . . .
H3B H 0.5441 0.5254 0.3993 0.042 Uiso 1 1 calc R U . . .
C4 C 0.57493(18) 0.59201(19) 0.45925(10) 0.0362(6) Uani 1 1 d . . . . .
H4A H 0.6297 0.6301 0.4479 0.043 Uiso 1 1 calc R U . . .
H4B H 0.5783 0.5515 0.4787 0.043 Uiso 1 1 calc R U . . .
C5 C 0.54440(17) 0.63767(18) 0.48802(9) 0.0330(5) Uani 1 1 d . . . . .
H5A H 0.5837 0.6677 0.5126 0.040 Uiso 1 1 calc R U . . .
H5B H 0.4927 0.5989 0.5026 0.040 Uiso 1 1 calc R U . . .
C6 C 0.53232(14) 0.69634(15) 0.45839(8) 0.0260(4) Uani 1 1 d . . . . .
H6A H 0.5847 0.7372 0.4453 0.031 Uiso 1 1 calc R U . . .
H6B H 0.5116 0.7246 0.4776 0.031 Uiso 1 1 calc R U . . .
C7 C 0.50862(18) 0.76465(17) 0.36484(10) 0.0367(6) Uani 1 1 d . . . . .
H7 H 0.5492 0.7477 0.3585 0.044 Uiso 1 1 calc R U . . .
C8 C 0.55334(17) 0.84610(17) 0.38784(13) 0.0443(8) Uani 1 1 d . . . . .
H8A H 0.5814 0.8420 0.4153 0.053 Uiso 1 1 calc R U . . .
H8B H 0.5141 0.8621 0.3981 0.053 Uiso 1 1 calc R U . . .
C9 C 0.6151(2) 0.9113(2) 0.35592(17) 0.0651(13) Uani 1 1 d . . . . .
H9A H 0.6387 0.9640 0.3716 0.078 Uiso 1 1 calc R U . . .
H9B H 0.6591 0.8998 0.3497 0.078 Uiso 1 1 calc R U . . .
C10 C 0.5799(2) 0.9163(2) 0.31204(16) 0.0665(13) Uani 1 1 d . . . . .
H10A H 0.6229 0.9562 0.2919 0.080 Uiso 1 1 calc R U . . .
H10B H 0.5408 0.9348 0.3177 0.080 Uiso 1 1 calc R U . . .
C11 C 0.5376(3) 0.8351(3) 0.28815(14) 0.0754(15) Uani 1 1 d . . . . .
H11A H 0.5780 0.8201 0.2788 0.090 Uiso 1 1 calc R U . . .
H11B H 0.5108 0.8391 0.2601 0.090 Uiso 1 1 calc R U . . .
C12 C 0.4748(2) 0.7692(2) 0.31949(11) 0.0508(8) Uani 1 1 d . . . . .
H12A H 0.4299 0.7798 0.3246 0.061 Uiso 1 1 calc R U . . .
H12B H 0.4526 0.7165 0.3038 0.061 Uiso 1 1 calc R U . . .
C13 C 0.42535(12) 0.69332(13) 0.57627(7) 0.0181(3) Uani 1 1 d . . . . .
C14 C 0.49136(13) 0.76499(13) 0.56118(7) 0.0206(4) Uani 1 1 d . . . . .
C15 C 0.56962(14) 0.79402(14) 0.57505(8) 0.0236(4) Uani 1 1 d . . . . .
C16 C 0.58665(13) 0.75092(15) 0.60671(8) 0.0241(4) Uani 1 1 d . . . . .
C17 C 0.52476(14) 0.67952(14) 0.62260(7) 0.0225(4) Uani 1 1 d . . . . .
C18 C 0.44697(13) 0.65263(13) 0.60758(7) 0.0196(4) Uani 1 1 d . . . . .
C19 C 0.3333 0.6667 0.50104(11) 0.0175(6) Uani 1 3 d S T P . .
H19 H 0.3536(19) 0.6335(19) 0.4913(10) 0.031(8) Uiso 1 1 d . . . . .
B1 B 0.3333 0.6667 0.55943(13) 0.0170(7) Uani 1 3 d S T P . .
C20 C 0.8029(12) 1.0149(11) 0.4582(6) 0.131(6) Uani 0.5 1 d . U P A -1
H20A H 0.8376 1.0649 0.4748 0.197 Uiso 0.5 1 calc R U P A -1
H20B H 0.7527 1.0132 0.4496 0.197 Uiso 0.5 1 calc R U P A -1
H20C H 0.8306 1.0128 0.4304 0.197 Uiso 0.5 1 calc R U P A -1
C21 C 0.7857(10) 0.9489(8) 0.4862(4) 0.107(4) Uani 0.5 1 d . U P A -1
H21A H 0.7626 0.9558 0.5150 0.128 Uiso 0.5 1 calc R U P A -1
H21B H 0.7425 0.9005 0.4708 0.128 Uiso 0.5 1 calc R U P A -1
C22 C 0.8458(9) 0.9314(9) 0.4984(5) 0.111(4) Uani 0.5 1 d . U P A -1
H22A H 0.8906 0.9810 0.5119 0.133 Uiso 0.5 1 calc R U P A -1
H22B H 0.8664 0.9208 0.4697 0.133 Uiso 0.5 1 calc R U P A -1
C23 C 0.8280(8) 0.8619(7) 0.5316(5) 0.098(4) Uani 0.5 1 d . U P A -1
H23A H 0.8784 0.8613 0.5379 0.117 Uiso 0.5 1 calc R U P A -1
H23B H 0.8080 0.8710 0.5610 0.117 Uiso 0.5 1 calc R U P A -1
C24 C 0.7660(6) 0.7814(6) 0.5120(3) 0.065(2) Uani 0.5 1 d . U P A -1
H24A H 0.7134 0.7792 0.5098 0.078 Uiso 0.5 1 calc R U P A -1
H24B H 0.7823 0.7757 0.4807 0.078 Uiso 0.5 1 calc R U P A -1
C25 C 0.7575(6) 0.7149(7) 0.5405(3) 0.074(2) Uani 0.5 1 d . U P A -1
H25A H 0.8104 0.7200 0.5451 0.111 Uiso 0.5 1 calc R U P A -1
H25B H 0.7217 0.6637 0.5252 0.111 Uiso 0.5 1 calc R U P A -1
H25C H 0.7346 0.7165 0.5703 0.111 Uiso 0.5 1 calc R U P A -1

loop_
_atom_site_aniso_label
_atom_site_aniso_U_11
_atom_site_aniso_U_22
_atom_site_aniso_U_33
_atom_site_aniso_U_23
_atom_site_aniso_U_13
_atom_site_aniso_U_12
Hf1 0.01647(5) 0.01647(5) 0.01453(6) 0.000 0.000 0.00824(2)
F1 0.0238(7) 0.0305(7) 0.0256(6) 0.0123(5) 0.0020(5) 0.0112(6)
F2 0.0296(7) 0.0396(8) 0.0272(7) 0.0055(6) -0.0041(6) 0.0222(7)
F3 0.0193(7) 0.0347(8) 0.0453(9) -0.0038(7) -0.0104(6) 0.0121(6)
F4 0.0206(7) 0.0231(7) 0.0539(10) 0.0062(7) -0.0038(7) 0.0030(6)
F5 0.0241(7) 0.0184(6) 0.0319(7) 0.0055(5) -0.0029(5) 0.0082(5)
N1 0.0193(8) 0.0182(8) 0.0242(8) 0.0026(6) 0.0050(6) 0.0081(7)
C1 0.0151(9) 0.0200(9) 0.0241(9) -0.0019(7) 0.0031(7) 0.0079(8)
C2 0.0231(10) 0.0300(12) 0.0314(11) -0.0076(9) 0.0014(9) 0.0157(9)
C3 0.0376(14) 0.0345(14) 0.0430(14) -0.0051(11) 0.0023(11) 0.0253(12)
C4 0.0326(13) 0.0396(15) 0.0445(15) 0.0016(12) -0.0007(11) 0.0241(12)
C5 0.0322(13) 0.0424(15) 0.0306(11) -0.0006(10) -0.0017(10) 0.0234(12)
C6 0.0232(10) 0.0283(11) 0.0278(10) -0.0046(9) -0.0022(8) 0.0139(9)
C7 0.0388(15) 0.0307(13) 0.0427(14) 0.0139(11) 0.0213(12) 0.0190(12)
C8 0.0263(13) 0.0269(13) 0.073(2) 0.0202(14) 0.0022(13) 0.0083(11)
C9 0.0365(17) 0.0352(17) 0.126(4) 0.043(2) 0.035(2) 0.0196(15)
C10 0.056(2) 0.057(2) 0.097(3) 0.050(2) 0.046(2) 0.0360(19)
C11 0.115(4) 0.081(3) 0.057(2) 0.047(2) 0.054(2) 0.069(3)
C12 0.062(2) 0.052(2) 0.0347(14) 0.0164(14) 0.0150(14) 0.0262(18)
C13 0.0184(9) 0.0203(9) 0.0162(8) -0.0016(7) -0.0012(6) 0.0102(8)
C14 0.0216(10) 0.0195(9) 0.0216(8) 0.0004(7) -0.0011(7) 0.0110(8)
C15 0.0194(10) 0.0192(10) 0.0287(10) -0.0021(8) -0.0012(8) 0.0069(8)
C16 0.0178(9) 0.0281(11) 0.0274(10) -0.0058(8) -0.0047(8) 0.0122(9)
C17 0.0247(10) 0.0273(11) 0.0194(8) -0.0002(8) -0.0018(7) 0.0161(9)
C18 0.0200(9) 0.0229(10) 0.0168(8) 0.0012(7) 0.0017(7) 0.0114(8)
C19 0.0188(9) 0.0188(9) 0.0149(13) 0.000 0.000 0.0094(5)
B1 0.0174(10) 0.0174(10) 0.0162(14) 0.000 0.000 0.0087(5)
C20 0.147(15) 0.141(12) 0.124(12) 0.040(10) 0.017(11) 0.086(12)
C21 0.167(11) 0.113(9) 0.068(6) 0.000(6) 0.023(7) 0.090(9)
C22 0.150(10) 0.107(7) 0.093(7) -0.014(6) 0.005(7) 0.076(7)
C23 0.089(7) 0.072(5) 0.102(8) -0.014(5) -0.029(6) 0.018(5)
C24 0.066(5) 0.069(5) 0.042(4) -0.011(3) -0.007(3) 0.020(4)
C25 0.084(6) 0.095(6) 0.056(4) -0.011(4) -0.006(4) 0.055(5)

loop_
_atom_type_symbol
_atom_type_description
_atom_type_scat_dispersion_real
_atom_type_scat_dispersion_imag
_atom_type_scat_source
C C 0.0033 0.0016 'International Tables Vol C Tables 4.2.6.8 and 6.1.1.4'
H H 0.0000 0.0000 'International Tables Vol C Tables 4.2.6.8 and 6.1.1.4'
B B 0.0013 0.0007 'International Tables Vol C Tables 4.2.6.8 and 6.1.1.4'
N N 0.0061 0.0033 'International Tables Vol C Tables 4.2.6.8 and 6.1.1.4'
F F 0.0171 0.0103 'International Tables Vol C Tables 4.2.6.8 and 6.1.1.4'
Hf Hf -0.5830 6.1852 'International Tables Vol C Tables 4.2.6.8 and 6.1.1.4'

loop_
_geom_angle_atom_site_label_1
_geom_angle_atom_site_label_2
_geom_angle_atom_site_label_3
_geom_angle
_geom_angle_site_symmetry_1
_geom_angle_site_symmetry_3
N1 Hf1 N1 111.03(5) 2_665 .
N1 Hf1 N1 111.03(5) 2_665 3_565
N1 Hf1 N1 111.03(5) . 3_565
N1 Hf1 C19 107.86(5) 2_665 .
N1 Hf1 C19 107.86(5) . .
N1 Hf1 C19 107.86(5) 3_565 .
C7 N1 C1 114.16(19) . .
C7 N1 Hf1 138.37(17) . .
C1 N1 Hf1 107.18(13) . .
N1 C1 C6 114.42(18) . .
N1 C1 C2 115.68(18) . .
C6 C1 C2 108.98(18) . .
N1 C1 H1 105.6 . .
C6 C1 H1 105.6 . .
C2 C1 H1 105.6 . .
C3 C2 C1 110.6(2) . .
C3 C2 H2A 109.5 . .
C1 C2 H2A 109.5 . .
C3 C2 H2B 109.5 . .
C1 C2 H2B 109.5 . .
H2A C2 H2B 108.1 . .
C4 C3 C2 111.8(2) . .
C4 C3 H3A 109.2 . .
C2 C3 H3A 109.2 . .
C4 C3 H3B 109.2 . .
C2 C3 H3B 109.2 . .
H3A C3 H3B 107.9 . .
C3 C4 C5 111.5(2) . .
C3 C4 H4A 109.3 . .
C5 C4 H4A 109.3 . .
C3 C4 H4B 109.3 . .
C5 C4 H4B 109.3 . .
H4A C4 H4B 108.0 . .
C4 C5 C6 110.9(2) . .
C4 C5 H5A 109.5 . .
C6 C5 H5A 109.5 . .
C4 C5 H5B 109.5 . .
C6 C5 H5B 109.5 . .
H5A C5 H5B 108.1 . .
C5 C6 C1 110.8(2) . .
C5 C6 H6A 109.5 . .
C1 C6 H6A 109.5 . .
C5 C6 H6B 109.5 . .
C1 C6 H6B 109.5 . .
H6A C6 H6B 108.1 . .
N1 C7 C12 111.0(3) . .
N1 C7 C8 113.6(2) . .
C12 C7 C8 111.8(3) . .
N1 C7 H7 106.7 . .
C12 C7 H7 106.7 . .
C8 C7 H7 106.7 . .
C7 C8 C9 112.4(3) . .
C7 C8 H8A 109.1 . .
C9 C8 H8A 109.1 . .
C7 C8 H8B 109.1 . .
C9 C8 H8B 109.1 . .
H8A C8 H8B 107.9 . .
C10 C9 C8 112.8(3) . .
C10 C9 H9A 109.0 . .
C8 C9 H9A 109.0 . .
C10 C9 H9B 109.0 . .
C8 C9 H9B 109.0 . .
H9A C9 H9B 107.8 . .
C9 C10 C11 111.0(3) . .
C9 C10 H10A 109.4 . .
C11 C10 H10A 109.4 . .
C9 C10 H10B 109.4 . .
C11 C10 H10B 109.4 . .
H10A C10 H10B 108.0 . .
C10 C11 C12 111.6(3) . .
C10 C11 H11A 109.3 . .
C12 C11 H11A 109.3 . .
C10 C11 H11B 109.3 . .
C12 C11 H11B 109.3 . .
H11A C11 H11B 108.0 . .
C7 C12 C11 112.8(3) . .
C7 C12 H12A 109.0 . .
C11 C12 H12A 109.0 . .
C7 C12 H12B 109.0 . .
C11 C12 H12B 109.0 . .
H12A C12 H12B 107.8 . .
C18 C13 C14 112.40(19) . .
C18 C13 B1 126.47(19) . .
C14 C13 B1 121.04(18) . .
F5 C14 C15 115.71(19) . .
F5 C14 C13 119.09(19) . .
C15 C14 C13 125.2(2) . .
F4 C15 C14 121.0(2) . .
F4 C15 C16 119.7(2) . .
C14 C15 C16 119.4(2) . .
F3 C16 C17 120.8(2) . .
F3 C16 C15 120.6(2) . .
C17 C16 C15 118.6(2) . .
F2 C17 C16 119.8(2) . .
F2 C17 C18 120.2(2) . .
C16 C17 C18 120.0(2) . .
F1 C18 C17 114.26(18) . .
F1 C18 C13 121.19(19) . .
C17 C18 C13 124.5(2) . .
B1 C19 Hf1 180.0 . .
B1 C19 H19 107.5(18) . .
Hf1 C19 H19 72.5(18) . .
C13 B1 C13 111.53(13) 2_665 .
C13 B1 C13 111.53(13) 2_665 3_565
C13 B1 C13 111.53(13) . 3_565
C13 B1 C19 107.33(14) 2_665 .
C13 B1 C19 107.33(14) . .
C13 B1 C19 107.33(14) 3_565 .
C21 C20 H20A 109.5 . .
C21 C20 H20B 109.5 . .
H20A C20 H20B 109.5 . .
C21 C20 H20C 109.5 . .
H20A C20 H20C 109.5 . .
H20B C20 H20C 109.5 . .
C22 C21 C20 121.0(16) . .
C22 C21 H21A 107.1 . .
C20 C21 H21A 107.1 . .
C22 C21 H21B 107.1 . .
C20 C21 H21B 107.1 . .
H21A C21 H21B 106.8 . .
C21 C22 C23 120.9(14) . .
C21 C22 H22A 107.1 . .
C23 C22 H22A 107.1 . .
C21 C22 H22B 107.1 . .
C23 C22 H22B 107.1 . .
H22A C22 H22B 106.8 . .
C24 C23 C22 111.6(11) . .
C24 C23 H23A 109.3 . .
C22 C23 H23A 109.3 . .
C24 C23 H23B 109.3 . .
C22 C23 H23B 109.3 . .
H23A C23 H23B 108.0 . .
C25 C24 C23 111.4(9) . .
C25 C24 H24A 109.4 . .
C23 C24 H24A 109.4 . .
C25 C24 H24B 109.4 . .
C23 C24 H24B 109.4 . .
H24A C24 H24B 108.0 . .
C24 C25 H25A 109.5 . .
C24 C25 H25B 109.5 . .
H25A C25 H25B 109.5 . .
C24 C25 H25C 109.5 . .
H25A C25 H25C 109.5 . .
H25B C25 H25C 109.5 . .

loop_
_geom_bond_atom_site_label_1
_geom_bond_atom_site_label_2
_geom_bond_distance
_geom_bond_site_symmetry_2
Hf1 N1 2.0114(18) 2_665
Hf1 N1 2.0114(18) .
Hf1 N1 2.0114(19) 3_565
Hf1 C19 2.502(3) .
F1 C18 1.349(3) .
F2 C17 1.343(3) .
F3 C16 1.341(3) .
F4 C15 1.342(3) .
F5 C14 1.360(2) .
N1 C7 1.479(3) .
N1 C1 1.485(3) .
C1 C6 1.534(3) .
C1 C2 1.538(3) .
C1 H1 1.0000 .
C2 C3 1.538(4) .
C2 H2A 0.9900 .
C2 H2B 0.9900 .
C3 C4 1.520(4) .
C3 H3A 0.9900 .
C3 H3B 0.9900 .
C4 C5 1.526(4) .
C4 H4A 0.9900 .
C4 H4B 0.9900 .
C5 C6 1.526(4) .
C5 H5A 0.9900 .
C5 H5B 0.9900 .
C6 H6A 0.9900 .
C6 H6B 0.9900 .
C7 C12 1.495(5) .
C7 C8 1.512(4) .
C7 H7 1.0000 .
C8 C9 1.534(4) .
C8 H8A 0.9900 .
C8 H8B 0.9900 .
C9 C10 1.472(6) .
C9 H9A 0.9900 .
C9 H9B 0.9900 .
C10 C11 1.518(7) .
C10 H10A 0.9900 .
C10 H10B 0.9900 .
C11 C12 1.538(5) .
C11 H11A 0.9900 .
C11 H11B 0.9900 .
C12 H12A 0.9900 .
C12 H12B 0.9900 .
C13 C18 1.393(3) .
C13 C14 1.395(3) .
C13 B1 1.648(2) .
C14 C15 1.375(3) .
C15 C16 1.383(3) .
C16 C17 1.369(3) .
C17 C18 1.384(3) .
C19 B1 1.702(5) .
C19 H19 0.94(3) .
B1 C13 1.648(2) 2_665
B1 C13 1.648(2) 3_565
C20 C21 1.401(18) .
C20 H20A 0.9800 .
C20 H20B 0.9800 .
C20 H20C 0.9800 .
C21 C22 1.400(18) .
C21 H21A 0.9900 .
C21 H21B 0.9900 .
C22 C23 1.540(19) .
C22 H22A 0.9900 .
C22 H22B 0.9900 .
C23 C24 1.514(14) .
C23 H23A 0.9900 .
C23 H23B 0.9900 .
C24 C25 1.462(14) .
C24 H24A 0.9900 .
C24 H24B 0.9900 .
C25 H25A 0.9800 .
C25 H25B 0.9800 .
C25 H25C 0.9800 .

loop_
_geom_torsion_atom_site_label_1
_geom_torsion_atom_site_label_2
_geom_torsion_atom_site_label_3
_geom_torsion_atom_site_label_4
_geom_torsion
_geom_torsion_site_symmetry_4
C7 N1 C1 C6 70.9(2) .
Hf1 N1 C1 C6 -104.08(17) .
C7 N1 C1 C2 -57.1(3) .
Hf1 N1 C1 C2 127.98(17) .
N1 C1 C2 C3 -171.6(2) .
C6 C1 C2 C3 57.8(3) .
C1 C2 C3 C4 -55.7(3) .
C2 C3 C4 C5 53.7(3) .
C3 C4 C5 C6 -54.7(3) .
C4 C5 C6 C1 58.1(3) .
N1 C1 C6 C5 169.24(19) .
C2 C1 C6 C5 -59.5(3) .
C1 N1 C7 C12 137.7(2) .
Hf1 N1 C7 C12 -49.6(4) .
C1 N1 C7 C8 -95.3(3) .
Hf1 N1 C7 C8 77.4(3) .
N1 C7 C8 C9 -177.1(2) .
C12 C7 C8 C9 -50.6(4) .
C7 C8 C9 C10 53.4(4) .
C8 C9 C10 C11 -54.8(4) .
C9 C10 C11 C12 54.4(5) .
N1 C7 C12 C11 179.1(3) .
C8 C7 C12 C11 51.1(4) .
C10 C11 C12 C7 -53.2(5) .
C18 C13 C14 F5 -177.50(18) .
B1 C13 C14 F5 -0.6(3) .
C18 C13 C14 C15 -0.2(3) .
B1 C13 C14 C15 176.7(2) .
F5 C14 C15 F4 -1.7(3) .
C13 C14 C15 F4 -179.1(2) .
F5 C14 C15 C16 176.8(2) .
C13 C14 C15 C16 -0.6(4) .
F4 C15 C16 F3 0.5(3) .
C14 C15 C16 F3 -178.1(2) .
F4 C15 C16 C17 179.8(2) .
C14 C15 C16 C17 1.3(3) .
F3 C16 C17 F2 0.4(3) .
C15 C16 C17 F2 -178.9(2) .
F3 C16 C17 C18 178.2(2) .
C15 C16 C17 C18 -1.1(3) .
F2 C17 C18 F1 0.5(3) .
C16 C17 C18 F1 -177.3(2) .
F2 C17 C18 C13 178.14(19) .
C16 C17 C18 C13 0.4(3) .
C14 C13 C18 F1 177.79(19) .
B1 C13 C18 F1 1.1(3) .
C14 C13 C18 C17 0.3(3) .
B1 C13 C18 C17 -176.4(2) .
C18 C13 B1 C13 114.15(16) 2_665
C14 C13 B1 C13 -62.3(3) 2_665
C18 C13 B1 C13 -11.3(3) 3_565
C14 C13 B1 C13 172.32(18) 3_565
C18 C13 B1 C19 -128.57(19) .
C14 C13 B1 C19 55.03(19) .
C20 C21 C22 C23 176.2(14) .
C21 C22 C23 C24 63.0(17) .
C22 C23 C24 C25 172.1(11) .
